data_4020202
loop_
_publ_author_name
'Orazio A. Attanasi'
'Gianfranco Favi'
'Paolino Filippone'
'Amalija Golobi'
'Branko Stanovnik'
'Jurij Svete'

_journal_name_full 'Journal of Organic Chemistry'
_journal_page_first 4307
_journal_page_last 4313
_journal_paper_doi 10.1021/jo0480343
_journal_volume 70
_journal_year 2005
_chemical_formula_moiety 'C23 H32 N4 O7'
_chemical_formula_sum 'C23 H32 N4 O7'
_chemical_formula_weight 476.53
_space_group_IT_number 148
_symmetry_cell_setting trigonal
_symmetry_space_group_name_Hall '-R 3'
_symmetry_space_group_name_H-M 'R -3 :H'
_cell_angle_alpha 90.00000
_cell_angle_beta 90.00000
_cell_angle_gamma 120.0000
_cell_formula_units_Z 18
_cell_length_a 32.547(5)
_cell_length_b 32.547(5)
_cell_length_c 12.972(3)
_cell_measurement_temperature 293
_cell_volume 11900(5)
_exptl_crystal_density_diffrn 1.197
_reflns_d_resolution_high .759
_reflns_d_resolution_low 16.274
_cod_original_sg_symbol_Hall -r_3
_cod_original_sg_symbol_H-M 'R -3'
_cod_database_code 4020202

loop_
_symmetry_equiv_pos_as_xyz
+x,+y,+z
-y,+x-y,+z
-x+y,-x,+z
-x,-y,-z
+y,-x+y,-z
+x-y,+x,-z
2/3+x,1/3+y,1/3+z
1/3+x,2/3+y,2/3+z
2/3-y,1/3+x-y,1/3+z
1/3-y,2/3+x-y,2/3+z
2/3-x+y,1/3-x,1/3+z
1/3-x+y,2/3-x,2/3+z
2/3-x,1/3-y,1/3-z
1/3-x,2/3-y,2/3-z
2/3+y,1/3-x+y,1/3-z
1/3+y,2/3-x+y,2/3-z
2/3+x-y,1/3+x,1/3-z
1/3+x-y,2/3+x,2/3-z

loop_
_atom_site_label
_atom_site_fract_x
_atom_site_fract_y
_atom_site_fract_z
_atom_site_U_iso_or_equiv
_atom_site_adp_type
_atom_site_calc_flag
_atom_site_calc_attached_atom
_atom_site_occupancy
_atom_site_disorder_assembly
_atom_site_disorder_group
O1 .42673(6) .58481(6) .79331(12) .0536(8) Uani ? ? 1.00000 ? ?
O2 .36838(5) .57778(6) .69045(12) .0505(7) Uani ? ? 1.00000 ? ?
O3 .54328(5) .54408(5) .67503(12) .0479(7) Uani ? ? 1.00000 ? ?
O4 .43453(7) .47177(6) .58814(14) .0673(9) Uani ? ? 1.00000 ? ?
O5 .44368(6) .49279(6) .75378(12) .0550(8) Uani ? ? 1.00000 ? ?
O6 .44994(8) .60751(8) .29505(15) .0748(11) Uani ? ? 1.00000 ? ?
O7 .44991(8) .55042(7) .19470(14) .0724(10) Uani ? ? 1.00000 ? ?
N1 .44406(7) .55155(7) .46157(13) .0463(9) Uani ? ? 1.00000 ? ?
N2 .52424(7) .61164(8) .49348(19) .0611(11) Uani ? ? 1.00000 ? ?
N3 .50388(6) .58311(6) .70564(13) .0421(8) Uani ? ? 1.00000 ? ?
N4 .43820(8) .53745(7) .35944(13) .0504(9) Uani ? ? 1.00000 ? ?
C2 .48856(8) .56471(8) .51787(16) .0415(10) Uani ? ? 1.00000 ? ?
C3 .46868(7) .55472(7) .63030(16) .0383(9) Uani ? ? 1.00000 ? ?
C4 .42567(7) .56162(7) .62126(17) .0391(9) Uani ? ? 1.00000 ? ?
C5 .41123(8) .55387(7) .52122(16) .0404(10) Uani ? ? 1.00000 ? ?
C6 .36722(9) .54851(9) .47290(17) .0570(11) Uani ? ? 1.00000 ? ?
C7 .40797(8) .57503(7) .70915(17) .0412(11) Uani ? ? 1.00000 ? ?
C8 .35251(9) .59479(9) .7743(2) .0602(12) Uani ? ? 1.00000 ? ?
C9 .53920(7) .57411(7) .72517(15) .0388(9) Uani ? ? 1.00000 ? ?
C10 .57349(8) .60216(8) .80733(16) .0447(10) Uani ? ? 1.00000 ? ?
C11 .58109(9) .64573(10) .8397(2) .0626(13) Uani ? ? 1.00000 ? ?
C12 .61404(12) .67002(12) .9173(3) .0837(16) Uani ? ? 1.00000 ? ?
C13 .63846(13) .65038(14) .9623(3) .0920(18) Uani ? ? 1.00000 ? ?
C14 .63272(15) .60887(15) .9271(3) .089(2) Uani ? ? 1.00000 ? ?
C15 .59959(11) .58351(10) .8516(2) .0645(12) Uani ? ? 1.00000 ? ?
C16 .44783(7) .50167(8) .65357(17) .0410(10) Uani ? ? 1.00000 ? ?
C17 .42595(12) .44453(12) .7847(3) .0824(16) Uani ? ? 1.00000 ? ?
C18 .51482(10) .64945(9) .5122(3) .0726(14) Uani ? ? 1.00000 ? ?
C19 .57313(14) .62385(13) .5024(3) .093(2) Uani ? ? 1.00000 ? ?
C20 .44752(9) .56998(9) .28389(18) .0518(13) Uani ? ? 1.00000 ? ?
C21 .45355(16) .57345(14) .0942(2) .0847(18) Uani ? ? 1.00000 ? ?
C22 .5010(2) .6200(3) .0933(4) .134(3) Uani ? ? 1.00000 ? ?
C23 .4137(2) .5828(3) .0790(3) .134(3) Uani ? ? 1.00000 ? ?
C24 .4566(3) .5407(2) .0183(2) .135(3) Uani ? ? 1.00000 ? ?
H2 .50073 .54366 .49177 .03900 Uiso ? ? 1.00000 ? ?
H3 .50014 .59676 .76147 .03800 Uiso ? ? 1.00000 ? ?
H4 .43433 .50467 .34797 .04700 Uiso ? ? 1.00000 ? ?
H11 .56380 .66041 .80544 .05800 Uiso ? ? 1.00000 ? ?
H12 .61862 .70130 .94188 .07700 Uiso ? ? 1.00000 ? ?
H13 .66214 .66849 1.01866 .08000 Uiso ? ? 1.00000 ? ?
H14 .65011 .59448 .96075 .08400 Uiso ? ? 1.00000 ? ?
H15 .59519 .55256 .82600 .06000 Uiso ? ? 1.00000 ? ?
H61 .35983 .53387 .41486 .05300 Uiso ? ? 1.00000 ? ?
H62 .34064 .53937 .52697 .05300 Uiso ? ? 1.00000 ? ?
H63 .37863 .57877 .42397 .05300 Uiso ? ? 1.00000 ? ?
H81 .34413 .57217 .83807 .05600 Uiso ? ? 1.00000 ? ?
H82 .37334 .63087 .78257 .05600 Uiso ? ? 1.00000 ? ?
H83 .31934 .58877 .75616 .05600 Uiso ? ? 1.00000 ? ?
H171 .41853 .44687 .86176 .07100 Uiso ? ? 1.00000 ? ?
H172 .39694 .42236 .74548 .07100 Uiso ? ? 1.00000 ? ?
H173 .45058 .43503 .77708 .07100 Uiso ? ? 1.00000 ? ?
H181 .53520 .67490 .47460 .06700 Uiso ? ? 1.00000 ? ?
H182 .47903 .63966 .48077 .06700 Uiso ? ? 1.00000 ? ?
H183 .51313 .66666 .56557 .06700 Uiso ? ? 1.00000 ? ?
H191 .59467 .65493 .45613 .11000 Uiso ? ? 1.00000 ? ?
H192 .58240 .63043 .57475 .11000 Uiso ? ? 1.00000 ? ?
H193 .57594 .59695 .47533 .11000 Uiso ? ? 1.00000 ? ?
H221 .50407 .63822 .15828 .11000 Uiso ? ? 1.00000 ? ?
H222 .50183 .63637 .04107 .11000 Uiso ? ? 1.00000 ? ?
H223 .52765 .61314 .09001 .11000 Uiso ? ? 1.00000 ? ?
H231 .41133 .60167 .13596 .12000 Uiso ? ? 1.00000 ? ?
H232 .41815 .59952 .01196 .12000 Uiso ? ? 1.00000 ? ?
H233 .38328 .55106 .07556 .12000 Uiso ? ? 1.00000 ? ?
H241 .47831 .53139 .05231 .11000 Uiso ? ? 1.00000 ? ?
H242 .42360 .51273 .01710 .11000 Uiso ? ? 1.00000 ? ?
H243 .46713 .54546 -.06013 .11000 Uiso ? ? 1.00000 ? ?

loop_
_atom_site_aniso_label
_atom_site_aniso_U_11
_atom_site_aniso_U_22
_atom_site_aniso_U_33
_atom_site_aniso_U_12
_atom_site_aniso_U_13
_atom_site_aniso_U_23
O1 .0611(9) .0686(10) .0424(9) .0409(8) -.0032(8) -.0124(7)
O2 .0413(8) .0623(9) .0521(8) .0292(7) -.0008(7) -.0084(7)
O3 .0531(8) .0517(9) .0469(7) .0323(7) -.0017(6) -.0041(7)
O4 .0866(12) .0455(9) .0605(10) .0260(8) .0006(9) -.0084(9)
O5 .0610(10) .0569(10) .0458(9) .0284(8) .0093(7) .0138(7)
O6 .1137(15) .0697(13) .0594(10) .0598(11) -.0006(10) .0074(9)
O7 .1202(16) .0773(12) .0334(8) .0596(12) .0047(9) .0082(8)
N1 .0481(11) .0582(11) .0360(9) .0292(9) -.0005(9) -.0032(8)
N2 .0448(11) .0503(12) .0902(14) .0252(10) .0270(10) .0189(10)
N3 .0452(10) .0455(9) .0403(9) .0261(8) -.0048(8) -.0111(8)
N4 .0704(12) .0562(11) .0309(10) .0364(10) .0006(8) -.0011(8)
C2 .0446(12) .0441(12) .0401(11) .0254(11) .0025(9) -.0013(9)
C3 .0412(11) .0386(11) .0370(10) .0214(9) -.0030(9) -.0050(9)
C4 .0386(11) .0365(10) .0422(12) .0187(9) .0013(9) -.0017(9)
C5 .0405(12) .0376(11) .0379(12) .0157(9) -.0015(10) .0001(8)
C6 .0504(13) .0763(16) .0454(11) .0325(12) -.0089(10) -.0117(11)
C7 .0448(12) .0404(11) .0382(13) .0211(9) .0046(10) .0002(9)
C8 .0572(13) .0644(14) .0674(16) .0367(12) .0075(11) -.0125(12)
C9 .0414(12) .0375(11) .0364(10) .0188(9) .0036(9) .0005(9)
C10 .0392(11) .0499(13) .0403(11) .0187(10) -.0010(9) -.0027(10)
C11 .0550(14) .0595(16) .0708(16) .0267(12) -.0114(13) -.0180(12)
C12 .0728(18) .0719(17) .101(2) .0323(16) -.0276(18) -.0398(17)
C13 .081(2) .098(3) .085(2) .036(2) -.0425(18) -.0364(19)
C14 .100(2) .102(3) .0804(19) .061(2) -.0433(18) -.0235(18)
C15 .0748(16) .0664(15) .0574(14) .0391(14) -.0218(13) -.0098(13)
C16 .0404(11) .0405(12) .0397(12) .0185(9) -.0010(9) -.0027(11)
C17 .085(2) .0704(18) .093(2) .0399(16) .0256(17) .0377(17)
C18 .0648(15) .0384(13) .112(2) .0240(12) .0120(15) .0132(14)
C19 .078(2) .084(2) .111(2) .0356(16) .0130(18) .0014(19)
C20 .0701(15) .0550(16) .0384(13) .0374(12) .0017(11) .0064(11)
C21 .127(3) .099(2) .0404(14) .066(2) .0113(15) .0257(15)
C22 .159(5) .163(5) .096(3) .093(4) .049(3) .071(3)
C23 .161(4) .228(6) .066(2) .138(5) -.009(2) .025(3)
C24 .238(6) .157(4) .0374(16) .121(5) .008(2) .013(2)

loop_
_geom_bond_atom_site_label_1
_geom_bond_atom_site_label_2
_geom_bond_site_symmetry_1
_geom_bond_site_symmetry_2
_geom_bond_distance
_geom_bond_publ_flag
O1 C7 . . 1.213(3) ?
O2 C7 . . 1.357(3) ?
O2 C8 . . 1.429(3) ?
O3 C9 . . 1.235(3) ?
O4 C16 . . 1.198(3) ?
O5 C16 . . 1.324(3) ?
O5 C17 . . 1.433(4) ?
O6 C20 . . 1.193(3) ?
O7 C20 . . 1.341(3) ?
O7 C21 . . 1.479(4) ?
N1 N4 . . 1.384(2) ?
N1 C2 . . 1.481(3) ?
N1 C5 . . 1.352(3) ?
N2 C2 . . 1.417(3) ?
N2 C18 . . 1.430(3) ?
N2 C19 . . 1.439(4) ?
N3 C3 . . 1.436(3) ?
N3 C9 . . 1.345(3) ?
N3 H3 . . .8893(17) ?
N4 C20 . . 1.361(3) ?
N4 H4 . . 1.021(2) ?
C2 C3 . . 1.563(3) ?
C2 H2 . . 1.006(2) ?
C3 C4 . . 1.529(3) ?
C3 C16 . . 1.536(3) ?
C4 C5 . . 1.360(3) ?
C4 C7 . . 1.440(3) ?
C5 C6 . . 1.491(3) ?
C6 H61 . . .859(2) ?
C6 H62 . . 1.035(2) ?
C6 H63 . . 1.070(3) ?
C8 H81 . . 1.049(3) ?
C8 H82 . . 1.027(3) ?
C8 H83 . . 1.023(3) ?
C9 C10 . . 1.482(3) ?
C10 C11 . . 1.378(4) ?
C10 C15 . . 1.392(4) ?
C11 C12 . . 1.393(5) ?
C11 H11 . . 1.006(3) ?
C12 C13 . . 1.374(5) ?
C12 H12 . . 1.004(3) ?
C13 C14 . . 1.348(6) ?
C13 H13 . . 1.011(4) ?
C14 C15 . . 1.383(5) ?
C14 H14 . . .997(4) ?
C15 H15 . . 1.001(3) ?
C17 H171 . . 1.040(3) ?
C17 H172 . . .995(3) ?
C17 H173 . . .998(3) ?
C18 H181 . . .902(3) ?
C18 H182 . . 1.120(3) ?
C18 H183 . . .910(3) ?
C19 H191 . . 1.080(4) ?
C19 H192 . . .977(4) ?
C19 H193 . . .989(4) ?
C21 C22 . . 1.531(8) ?
C21 C23 . . 1.485(8) ?
C21 C24 . . 1.489(6) ?
C22 H221 . . 1.006(6) ?
C22 H222 . . .854(6) ?
C22 H223 . . .998(7) ?
C23 H231 . . .989(6) ?
C23 H232 . . .998(5) ?
C23 H233 . . 1.012(7) ?
C24 H241 . . 1.001(7) ?
C24 H242 . . 1.002(7) ?
C24 H243 . . 1.060(4) ?
